data_2008143
loop_
_publ_author_name
'Parvez, Masood'
'Gul, Waseem'
'Yousaf, Mohammad'
'Choudhary, M. Iqbal'
Atta-ur-Rahman
'Khan, M. Riaz'

_publ_section_title
;
 Taraxerone
;
_journal_issue 2
_journal_name_full 'Acta Crystallographica Section C'
_journal_page_first 213
_journal_page_last 215
_journal_paper_doi 10.1107/S0108270198012463
_journal_volume 55
_journal_year 1999
_chemical_formula_moiety 'C30 H48 O'
_chemical_formula_sum 'C30 H48 O'
_chemical_formula_weight 424.68
_chemical_melting_point 402.5(5)
_chemical_name_common Taraxerone
_chemical_name_systematic Taraxerone
_space_group_IT_number 1
_symmetry_cell_setting triclinic
_symmetry_space_group_name_Hall 'P 1'
_symmetry_space_group_name_H-M 'P 1'
_audit_creation_method SHELXL97
_cell_angle_alpha 90.800(10)
_cell_angle_beta 97.34(2)
_cell_angle_gamma 113.630(10)
_cell_formula_units_Z 1
_cell_length_a 6.229(2)
_cell_length_b 7.3544(7)
_cell_length_c 15.137(3)
_cell_measurement_reflns_used 25
_cell_measurement_temperature 293.0(10)
_cell_measurement_theta_max 30
_cell_measurement_theta_min 20
_cell_volume 628.5(3)
_computing_cell_refinement 'CAD-4 Software'
_computing_data_collection 'CAD-4 Software (Enraf-Nonius, 1989)'
_computing_data_reduction 'TEXSAN (Molecular Structure Corporation, 1994)'
_computing_molecular_graphics TEXSAN
_computing_publication_material SHELXL97
_computing_structure_refinement 'SHELXL97 (Sheldrick, 1997)'
_computing_structure_solution 'SAPI91 (Fan, 1991)'
_diffrn_ambient_temperature 293.0(10)
_diffrn_detector_area_resol_mean 'scintillation counter'
_diffrn_measurement_device_type 'Enraf-Nonius CAD-4'
_diffrn_measurement_method \w/2\q
_diffrn_radiation_monochromator graphite
_diffrn_radiation_source 'fine-focus sealed tube'
_diffrn_radiation_type 'Cu K\a'
_diffrn_radiation_wavelength 1.54178
_diffrn_reflns_av_R_equivalents 0.000
_diffrn_reflns_av_sigmaI/netI 0.017
_diffrn_reflns_limit_h_max 7
_diffrn_reflns_limit_h_min -6
_diffrn_reflns_limit_k_max 8
_diffrn_reflns_limit_k_min -8
_diffrn_reflns_limit_l_max 18
_diffrn_reflns_limit_l_min -18
_diffrn_reflns_number 4453
_diffrn_reflns_theta_max 68
_diffrn_reflns_theta_min 5
_diffrn_standards_decay_% 2.1
_diffrn_standards_interval_count 200
_diffrn_standards_number 3
_exptl_absorpt_coefficient_mu 0.483
_exptl_absorpt_correction_type none
_exptl_crystal_colour colourless
_exptl_crystal_density_diffrn 1.122
_exptl_crystal_density_meas ?
_exptl_crystal_description prismatic
_exptl_crystal_F_000 236
_exptl_crystal_size_max 0.40
_exptl_crystal_size_mid 0.27
_exptl_crystal_size_min 0.20
_refine_diff_density_max 0.252
_refine_diff_density_min -0.212
_refine_ls_abs_structure_details 'Flack (1983)'
_refine_ls_abs_structure_Flack 0.2(5)
_refine_ls_extinction_method none
_refine_ls_goodness_of_fit_ref 1.060
_refine_ls_hydrogen_treatment 'H atoms riding'
_refine_ls_matrix_type full
_refine_ls_number_parameters 281
_refine_ls_number_reflns 4453
_refine_ls_number_restraints 3
_refine_ls_restrained_S_all 1.060
_refine_ls_R_factor_all 0.059
_refine_ls_R_factor_gt 0.055
_refine_ls_shift/su_max <0.001
_refine_ls_shift/su_mean 0.000
_refine_ls_structure_factor_coef Fsqd
_refine_ls_weighting_details 'w = 1/[\s^2^(Fo^2^)+(0.096P)^2^+0.112P] where P=(Fo^2^+2Fc^2^)/3'
_refine_ls_weighting_scheme calc
_refine_ls_wR_factor_ref 0.148
_reflns_number_gt 4108
_reflns_number_total 4453
_reflns_threshold_expression I>2\s(I)
_cod_data_source_file da1044.cif
_cod_data_source_block Taraxerone
_cod_depositor_comments
;
The following automatic conversions were performed:

'_chemical_melting_point' value '402-403' was changed to '402.5(5)' -
the average value was taken and precision was estimated.

Automatic conversion script
Id: cif_fix_values 1646 2011-03-28 12:23:43Z adriana 

The following automatic conversions were performed:

'_chemical_melting_point' value '402-403' was changed to '402.5(5)' -
the average value was taken and precision was estimated.

Automatic conversion script
Id: cif_fix_values 1715 2011-07-08 13:25:40Z adriana 

The following automatic conversions were performed:

'_exptl_crystal_density_meas' value 'not measured' was changed to '?'
- the value is perceived as not measured.

Automatic conversion script
Id: cif_fix_values 3008 2015-01-20 13:52:24Z robertas 

The following automatic conversions were performed:

'_refine_ls_weighting_scheme' value 'calc w =
1/[\s^2^(Fo^2^)+(0.096P)^2^+0.112P] where P=(Fo^2^+2Fc^2^)/3' was
changed to 'calc'. New tag '_refine_ls_weighting_details' was
created. The value of the new tag was set to 'w =
1/[\s^2^(Fo^2^)+(0.096P)^2^+0.112P] where P=(Fo^2^+2Fc^2^)/3'.

Automatic conversion script
Id: cif_fix_values 3143 2015-03-26 13:38:13Z robertas 
;
_cod_original_cell_volume 628.5(2)
_cod_database_code 2008143
_cod_database_fobs_code 2008143

loop_
_symmetry_equiv_pos_as_xyz
'x, y, z'

loop_
_atom_site_label
_atom_site_fract_x
_atom_site_fract_y
_atom_site_fract_z
_atom_site_U_iso_or_equiv
_atom_site_adp_type
_atom_site_calc_flag
_atom_site_refinement_flags
_atom_site_occupancy
_atom_site_disorder_assembly
_atom_site_disorder_group
_atom_site_type_symbol
O1 0.6993(5) 0.1939(4) 0.32630(17) 0.0793(7) Uani d . 1 . . O
C1 0.2629(5) 0.0331(3) 0.14514(16) 0.0480(6) Uani d . 1 . . C
C2 0.3160(6) 0.0263(4) 0.24671(18) 0.0574(7) Uani d . 1 . . C
C3 0.5304(5) 0.2090(4) 0.28496(16) 0.0507(6) Uani d . 1 . . C
C4 0.5242(5) 0.4101(4) 0.26585(16) 0.0449(6) Uani d . 1 . . C
C5 0.4432(4) 0.4043(3) 0.16302(15) 0.0367(5) Uani d . 1 . . C
C6 0.4250(5) 0.5956(3) 0.13287(16) 0.0455(6) Uani d . 1 . . C
C7 0.4260(5) 0.6062(3) 0.03237(16) 0.0438(5) Uani d . 1 . . C
C8 0.2260(4) 0.4281(3) -0.02388(15) 0.0359(5) Uani d . 1 . . C
C9 0.2244(4) 0.2326(3) 0.01539(14) 0.0338(5) Uani d . 1 . . C
C10 0.2243(4) 0.2203(3) 0.11883(15) 0.0368(5) Uani d . 1 . . C
C11 0.0384(5) 0.0444(3) -0.03934(16) 0.0445(6) Uani d . 1 . . C
C12 -0.0308(4) 0.0745(3) -0.13699(15) 0.0395(5) Uani d . 1 . . C
C13 0.1701(4) 0.2288(3) -0.17909(14) 0.0328(5) Uani d . 1 . . C
C14 0.2766(4) 0.4251(3) -0.12070(14) 0.0346(5) Uani d . 1 . . C
C15 0.4115(5) 0.5888(3) -0.15730(17) 0.0471(6) Uani d . 1 . . C
C16 0.4392(5) 0.5839(4) -0.25347(17) 0.0516(7) Uani d . 1 . . C
C17 0.2000(4) 0.4667(3) -0.31252(16) 0.0403(5) Uani d . 1 . . C
C18 0.0628(4) 0.2609(3) -0.27477(14) 0.0331(5) Uani d . 1 . . C
C19 0.0160(5) 0.0882(4) -0.34305(16) 0.0474(6) Uani d . 1 . . C
C20 -0.1068(5) 0.1011(4) -0.43575(16) 0.0469(6) Uani d . 1 . . C
C21 0.0183(6) 0.3080(4) -0.46925(18) 0.0611(8) Uani d . 1 . . C
C22 0.2425(6) 0.4365(4) -0.40807(18) 0.0612(8) Uani d . 1 . . C
C23 0.3633(6) 0.4487(5) 0.32585(19) 0.0596(7) Uani d . 1 . . C
C24 0.7727(5) 0.5730(5) 0.2909(2) 0.0607(7) Uani d . 1 . . C
C25 -0.0081(5) 0.4541(4) -0.02532(18) 0.0496(6) Uani d . 1 . . C
C26 -0.0103(5) 0.2031(4) 0.14684(18) 0.0508(6) Uani d . 1 . . C
C27 0.3653(5) 0.1523(4) -0.18347(18) 0.0446(5) Uani d . 1 . . C
C28 0.0555(6) 0.5911(4) -0.3120(2) 0.0610(7) Uani d . 1 . . C
C29 -0.3667(6) 0.0603(6) -0.4334(2) 0.0765(10) Uani d . 1 . . C
C30 -0.1024(9) -0.0581(6) -0.4986(2) 0.0886(13) Uani d . 1 . . C
H1A 0.1252 -0.0816 0.1223 0.0694(14) Uiso calc R 1 . . H
H1B 0.3912 0.0293 0.1184 0.0694(14) Uiso calc R 1 . . H
H2A 0.1833 0.0195 0.2735 0.0694(14) Uiso calc R 1 . . H
H2B 0.3434 -0.0892 0.2596 0.0694(14) Uiso calc R 1 . . H
H5 0.5709 0.3994 0.1363 0.0694(14) Uiso calc R 1 . . H
H6A 0.2829 0.5994 0.1475 0.0694(14) Uiso calc R 1 . . H
H6B 0.5547 0.7074 0.1633 0.0694(14) Uiso calc R 1 . . H
H7A 0.5740 0.6131 0.0192 0.0694(14) Uiso calc R 1 . . H
H7B 0.4122 0.7252 0.0152 0.0694(14) Uiso calc R 1 . . H
H9 0.3723 0.2324 0.0061 0.0694(14) Uiso calc R 1 . . H
H11A 0.0984 -0.0558 -0.0378 0.0694(14) Uiso calc R 1 . . H
H11B -0.1002 -0.0030 -0.0114 0.0694(14) Uiso calc R 1 . . H
H12A -0.1588 0.1145 -0.1407 0.0694(14) Uiso calc R 1 . . H
H12B -0.0853 -0.0493 -0.1709 0.0694(14) Uiso calc R 1 . . H
H15 0.4910 0.7102 -0.1213 0.0694(14) Uiso calc R 1 . . H
H16A 0.5455 0.5239 -0.2617 0.0694(14) Uiso calc R 1 . . H
H16B 0.5054 0.7162 -0.2712 0.0694(14) Uiso calc R 1 . . H
H18 -0.0887 0.2573 -0.2685 0.0694(14) Uiso calc R 1 . . H
H19A 0.1630 0.0825 -0.3495 0.0694(14) Uiso calc R 1 . . H
H19B -0.0790 -0.0326 -0.3199 0.0694(14) Uiso calc R 1 . . H
H21A 0.0563 0.2936 -0.5270 0.0694(14) Uiso calc R 1 . . H
H21B -0.0869 0.3729 -0.4744 0.0694(14) Uiso calc R 1 . . H
H22A 0.3112 0.5626 -0.4317 0.0694(14) Uiso calc R 1 . . H
H22B 0.3524 0.3765 -0.4067 0.0694(14) Uiso calc R 1 . . H
H23A 0.3580 0.5738 0.3148 0.0694(14) Uiso calc R 1 . . H
H23B 0.4244 0.4497 0.3867 0.0694(14) Uiso calc R 1 . . H
H23C 0.2080 0.3466 0.3131 0.0694(14) Uiso calc R 1 . . H
H24A 0.7701 0.6987 0.2790 0.0694(14) Uiso calc R 1 . . H
H24B 0.8778 0.5495 0.2566 0.0694(14) Uiso calc R 1 . . H
H24C 0.8250 0.5724 0.3526 0.0694(14) Uiso calc R 1 . . H
H25A -0.0427 0.4565 0.0339 0.0694(14) Uiso calc R 1 . . H
H25B -0.1327 0.3463 -0.0604 0.0694(14) Uiso calc R 1 . . H
H25C 0.0069 0.5756 -0.0504 0.0694(14) Uiso calc R 1 . . H
H26A -0.0374 0.3176 0.1313 0.0694(14) Uiso calc R 1 . . H
H26B -0.0033 0.1933 0.2096 0.0694(14) Uiso calc R 1 . . H
H26C -0.1359 0.0876 0.1170 0.0694(14) Uiso calc R 1 . . H
H27A 0.3028 0.0313 -0.2200 0.0694(14) Uiso calc R 1 . . H
H27B 0.4209 0.1297 -0.1250 0.0694(14) Uiso calc R 1 . . H
H27C 0.4927 0.2486 -0.2081 0.0694(14) Uiso calc R 1 . . H
H28A 0.0283 0.6089 -0.2528 0.0694(14) Uiso calc R 1 . . H
H28B -0.0919 0.5249 -0.3495 0.0694(14) Uiso calc R 1 . . H
H28C 0.1399 0.7171 -0.3335 0.0694(14) Uiso calc R 1 . . H
H29A -0.3761 0.1571 -0.3936 0.0694(14) Uiso calc R 1 . . H
H29B -0.4457 -0.0685 -0.4134 0.0694(14) Uiso calc R 1 . . H
H29C -0.4399 0.0669 -0.4916 0.0694(14) Uiso calc R 1 . . H
H30A -0.1780 -0.0520 -0.5564 0.0694(14) Uiso calc R 1 . . H
H30B -0.1835 -0.1851 -0.4774 0.0694(14) Uiso calc R 1 . . H
H30C 0.0572 -0.0373 -0.5015 0.0694(14) Uiso calc R 1 . . H

loop_
_atom_site_aniso_label
_atom_site_aniso_U_11
_atom_site_aniso_U_22
_atom_site_aniso_U_33
_atom_site_aniso_U_12
_atom_site_aniso_U_13
_atom_site_aniso_U_23
O1 0.0862(16) 0.0844(16) 0.0655(14) 0.0399(13) -0.0140(12) 0.0123(12)
C1 0.0650(16) 0.0350(12) 0.0379(12) 0.0152(11) 0.0036(11) 0.0024(9)
C2 0.0793(19) 0.0405(13) 0.0460(15) 0.0197(13) 0.0022(13) 0.0062(11)
C3 0.0631(16) 0.0599(16) 0.0287(11) 0.0250(13) 0.0050(11) 0.0038(10)
C4 0.0488(14) 0.0443(13) 0.0353(12) 0.0128(11) 0.0053(10) -0.0037(9)
C5 0.0388(12) 0.0356(12) 0.0339(11) 0.0131(10) 0.0064(9) -0.0015(8)
C6 0.0580(15) 0.0299(11) 0.0437(13) 0.0140(11) 0.0038(11) -0.0060(9)
C7 0.0552(14) 0.0259(10) 0.0422(12) 0.0090(10) 0.0047(10) -0.0016(9)
C8 0.0406(12) 0.0255(10) 0.0384(11) 0.0104(9) 0.0052(9) 0.0000(8)
C9 0.0402(12) 0.0247(10) 0.0340(11) 0.0105(9) 0.0059(9) 0.0012(8)
C10 0.0409(12) 0.0301(11) 0.0353(11) 0.0101(9) 0.0058(9) 0.0012(8)
C11 0.0521(14) 0.0267(10) 0.0396(12) 0.0017(10) 0.0015(10) 0.0020(9)
C12 0.0423(12) 0.0298(11) 0.0375(11) 0.0062(9) 0.0030(9) 0.0012(9)
C13 0.0353(11) 0.0251(10) 0.0341(11) 0.0088(8) 0.0033(8) -0.0015(8)
C14 0.0350(11) 0.0271(10) 0.0363(11) 0.0079(9) 0.0021(9) 0.0004(8)
C15 0.0507(14) 0.0303(11) 0.0428(13) -0.0004(10) 0.0028(11) -0.0020(9)
C16 0.0506(15) 0.0399(13) 0.0445(13) -0.0032(11) 0.0102(11) 0.0057(10)
C17 0.0451(12) 0.0287(11) 0.0390(12) 0.0061(9) 0.0073(9) 0.0046(9)
C18 0.0340(11) 0.0274(10) 0.0357(11) 0.0104(8) 0.0044(8) 0.0024(8)
C19 0.0630(16) 0.0360(12) 0.0396(12) 0.0201(11) -0.0039(11) -0.0021(10)
C20 0.0585(15) 0.0385(13) 0.0385(12) 0.0163(11) 0.0002(11) 0.0005(10)
C21 0.078(2) 0.0507(15) 0.0370(13) 0.0078(14) 0.0073(12) 0.0080(11)
C22 0.0649(18) 0.0520(15) 0.0459(14) -0.0013(13) 0.0197(13) 0.0037(12)
C23 0.0707(19) 0.0642(17) 0.0436(15) 0.0264(14) 0.0120(13) -0.0055(12)
C24 0.0584(17) 0.0627(17) 0.0456(14) 0.0124(14) -0.0036(12) -0.0082(12)
C25 0.0565(15) 0.0530(15) 0.0481(14) 0.0318(12) 0.0065(11) -0.0003(11)
C26 0.0458(13) 0.0549(15) 0.0441(13) 0.0112(12) 0.0116(11) 0.0037(11)
C27 0.0492(14) 0.0451(13) 0.0429(12) 0.0240(11) 0.0024(10) -0.0014(10)
C28 0.0788(19) 0.0361(13) 0.0683(18) 0.0245(13) 0.0065(15) 0.0108(12)
C29 0.0539(17) 0.093(2) 0.0589(18) 0.0081(17) -0.0043(14) 0.0160(17)
C30 0.146(4) 0.081(2) 0.0479(17) 0.066(3) -0.017(2) -0.0176(16)

loop_
_atom_type_symbol
_atom_type_description
_atom_type_scat_dispersion_real
_atom_type_scat_dispersion_imag
_atom_type_scat_source
C C 0.0181 0.0091 'International Tables Vol C Tables 4.2.6.8 and 6.1.1.4'
H H 0.0000 0.0000 'International Tables Vol C Tables 4.2.6.8 and 6.1.1.4'
O O 0.0492 0.0322 'International Tables Vol C Tables 4.2.6.8 and 6.1.1.4'

loop_
_geom_angle_atom_site_label_1
_geom_angle_atom_site_label_2
_geom_angle_atom_site_label_3
_geom_angle
_geom_angle_publ_flag
C2 C1 C10 112.7(2) n
C3 C2 C1 110.2(2) n
O1 C3 C2 120.5(3) n
O1 C3 C4 122.5(3) n
C2 C3 C4 117.0(2) n
C24 C4 C3 109.0(2) n
C24 C4 C23 107.6(2) n
C3 C4 C23 108.5(2) n
C24 C4 C5 109.4(2) n
C3 C4 C5 107.28(18) n
C23 C4 C5 114.9(2) n
C6 C5 C10 110.30(19) n
C6 C5 C4 113.85(18) n
C10 C5 C4 118.12(18) n
C7 C6 C5 110.39(19) n
C6 C7 C8 114.06(19) n
C14 C8 C25 108.09(18) n
C14 C8 C7 110.00(18) n
C25 C8 C7 108.49(19) n
C14 C8 C9 107.34(17) n
C25 C8 C9 114.7(2) n
C7 C8 C9 108.21(18) n
C11 C9 C8 112.39(18) n
C11 C9 C10 113.14(17) n
C8 C9 C10 116.56(16) n
C26 C10 C1 108.1(2) n
C26 C10 C5 114.26(19) n
C1 C10 C5 107.87(19) n
C26 C10 C9 112.5(2) n
C1 C10 C9 107.83(17) n
C5 C10 C9 106.04(16) n
C12 C11 C9 114.79(18) n
C11 C12 C13 114.33(18) n
C12 C13 C14 109.67(17) n
C12 C13 C27 108.82(18) n
C14 C13 C27 108.32(17) n
C12 C13 C18 107.90(17) n
C14 C13 C18 110.16(16) n
C27 C13 C18 111.95(18) n
C15 C14 C13 117.51(19) n
C15 C14 C8 122.61(19) n
C13 C14 C8 119.88(17) n
C14 C15 C16 121.1(2) n
C15 C16 C17 111.4(2) n
C28 C17 C22 109.5(2) n
C28 C17 C16 107.2(2) n
C22 C17 C16 109.4(2) n
C28 C17 C18 109.2(2) n
C22 C17 C18 110.42(19) n
C16 C17 C18 111.06(19) n
C19 C18 C17 111.07(19) n
C19 C18 C13 112.19(17) n
C17 C18 C13 115.89(17) n
C20 C19 C18 115.1(2) n
C30 C20 C29 107.3(3) n
C30 C20 C19 108.4(2) n
C29 C20 C19 110.9(2) n
C30 C20 C21 110.8(3) n
C29 C20 C21 109.1(3) n
C19 C20 C21 110.3(2) n
C22 C21 C20 112.7(2) n
C21 C22 C17 113.0(2) n

loop_
_geom_bond_atom_site_label_1
_geom_bond_atom_site_label_2
_geom_bond_site_symmetry_2
_geom_bond_distance
_geom_bond_publ_flag
O1 C3 . 1.199(4) n
C1 C2 . 1.537(4) n
C1 C10 . 1.539(3) n
C2 C3 . 1.506(4) n
C3 C4 . 1.526(4) n
C4 C24 . 1.525(4) n
C4 C23 . 1.538(4) n
C4 C5 . 1.568(3) n
C5 C6 . 1.528(3) n
C5 C10 . 1.549(3) n
C6 C7 . 1.525(3) n
C7 C8 . 1.543(3) n
C8 C14 . 1.539(3) n
C8 C25 . 1.542(3) n
C8 C9 . 1.560(3) n
C9 C11 . 1.544(3) n
C9 C10 . 1.570(3) n
C10 C26 . 1.531(4) n
C11 C12 . 1.531(3) n
C12 C13 . 1.531(3) n
C13 C14 . 1.534(3) n
C13 C27 . 1.539(3) n
C13 C18 . 1.578(3) n
C14 C15 . 1.338(3) n
C15 C16 . 1.489(4) n
C16 C17 . 1.540(3) n
C17 C28 . 1.519(4) n
C17 C22 . 1.532(4) n
C17 C18 . 1.568(3) n
C18 C19 . 1.535(3) n
C19 C20 . 1.533(3) n
C20 C30 . 1.509(4) n
C20 C29 . 1.529(4) n
C20 C21 . 1.533(4) n
C21 C22 . 1.513(4) n

loop_
_geom_torsion_atom_site_label_1
_geom_torsion_atom_site_label_2
_geom_torsion_atom_site_label_3
_geom_torsion_atom_site_label_4
_geom_torsion
_geom_torsion_publ_flag
C10 C1 C2 C3 -57.4(3) n
C1 C2 C3 O1 -122.4(3) n
C1 C2 C3 C4 55.7(3) n
O1 C3 C4 C24 10.8(3) n
C2 C3 C4 C24 -167.2(2) n
O1 C3 C4 C23 -106.2(3) n
C2 C3 C4 C23 75.9(3) n
O1 C3 C4 C5 129.2(3) n
C2 C3 C4 C5 -48.8(3) n
C24 C4 C5 C6 -62.5(3) n
C3 C4 C5 C6 179.3(2) n
C23 C4 C5 C6 58.6(3) n
C24 C4 C5 C10 165.7(2) n
C3 C4 C5 C10 47.5(3) n
C23 C4 C5 C10 -73.2(3) n
C10 C5 C6 C7 -63.0(3) n
C4 C5 C6 C7 161.5(2) n
C5 C6 C7 C8 57.6(3) n
C6 C7 C8 C14 -166.2(2) n
C6 C7 C8 C25 75.8(3) n
C6 C7 C8 C9 -49.2(3) n
C14 C8 C9 C11 -58.3(2) n
C25 C8 C9 C11 61.8(3) n
C7 C8 C9 C11 -177.0(2) n
C14 C8 C9 C10 168.76(18) n
C25 C8 C9 C10 -71.2(3) n
C7 C8 C9 C10 50.1(3) n
C2 C1 C10 C26 -69.6(3) n
C2 C1 C10 C5 54.4(3) n
C2 C1 C10 C9 168.5(2) n
C6 C5 C10 C26 -64.6(3) n
C4 C5 C10 C26 68.8(3) n
C6 C5 C10 C1 175.2(2) n
C4 C5 C10 C1 -51.5(3) n
C6 C5 C10 C9 59.9(2) n
C4 C5 C10 C9 -166.77(18) n
C11 C9 C10 C26 -62.8(3) n
C8 C9 C10 C26 69.8(3) n
C11 C9 C10 C1 56.3(3) n
C8 C9 C10 C1 -171.09(19) n
C11 C9 C10 C5 171.65(19) n
C8 C9 C10 C5 -55.8(2) n
C8 C9 C11 C12 24.6(3) n
C10 C9 C11 C12 159.2(2) n
C9 C11 C12 C13 32.9(3) n
C11 C12 C13 C14 -53.2(3) n
C11 C12 C13 C27 65.1(2) n
C11 C12 C13 C18 -173.20(19) n
C12 C13 C14 C15 -163.8(2) n
C27 C13 C14 C15 77.6(3) n
C18 C13 C14 C15 -45.2(3) n
C12 C13 C14 C8 16.1(3) n
C27 C13 C14 C8 -102.5(2) n
C18 C13 C14 C8 134.7(2) n
C25 C8 C14 C15 93.4(3) n
C7 C8 C14 C15 -24.9(3) n
C9 C8 C14 C15 -142.4(2) n
C25 C8 C14 C13 -86.5(2) n
C7 C8 C14 C13 155.20(19) n
C9 C8 C14 C13 37.7(3) n
C13 C14 C15 C16 5.4(4) n
C8 C14 C15 C16 -174.5(2) n
C14 C15 C16 C17 44.2(4) n
C15 C16 C17 C28 70.6(3) n
C15 C16 C17 C22 -170.7(2) n
C15 C16 C17 C18 -48.6(3) n
C28 C17 C18 C19 122.0(2) n
C22 C17 C18 C19 1.5(3) n
C16 C17 C18 C19 -120.0(2) n
C28 C17 C18 C13 -108.5(2) n
C22 C17 C18 C13 131.0(2) n
C16 C17 C18 C13 9.5(3) n
C12 C13 C18 C19 -75.9(2) n
C14 C13 C18 C19 164.37(19) n
C27 C13 C18 C19 43.8(3) n
C12 C13 C18 C17 155.06(19) n
C14 C13 C18 C17 35.4(3) n
C27 C13 C18 C17 -85.2(2) n
C17 C18 C19 C20 -53.2(3) n
C13 C18 C19 C20 175.3(2) n
C18 C19 C20 C30 170.5(3) n
C18 C19 C20 C29 -72.0(3) n
C18 C19 C20 C21 49.0(3) n
C30 C20 C21 C22 -113.9(3) n
C29 C20 C21 C22 128.3(3) n
C19 C20 C21 C22 6.2(4) n
C20 C21 C22 C17 -58.1(4) n
C28 C17 C22 C21 -67.5(3) n
C16 C17 C22 C21 175.3(2) n
C18 C17 C22 C21 52.8(3) n

loop_
_cod_related_entry_id
_cod_related_entry_database
_cod_related_entry_code
1 ChemSpider 83759
